data_4108685
loop_
_publ_author_name
'Yuen-ying Carpenter'
'C. Adam Dyker'
'Neil Burford'
'Michael D. Lumsden'
'Andreas Decken'

_publ_contact_author_address
;Department of Chemistry
University of New Brunswick
Fredericton, NB
E3B 6E2
Canada
;
_publ_contact_author_email adecken@unb.ca
_publ_contact_author_fax '(506) 453-4981'
_publ_contact_author_name 'Andreas Decken'
_publ_contact_author_phone '(506) 453-4875'
_publ_section_title
;
 2,3-Diphosphino-1,4-diphosphonium Ions
;
_journal_name_full 'Journal of the American Chemical Society'
_journal_page_first 15732
_journal_page_last 15741
_journal_paper_doi 10.1021/ja805911a
_journal_volume 130
_journal_year 2008
_chemical_formula_moiety 'C38 H36 P4, 2(C F3 O3 S)'
_chemical_formula_sum 'C40 H36 F6 O6 P4 S2'
_chemical_formula_weight 914.69
_space_group_IT_number 14
_symmetry_cell_setting monoclinic
_symmetry_Int_Tables_number 14
_symmetry_space_group_name_Hall '-P 2ybc'
_symmetry_space_group_name_H-M 'P 1 21/c 1'
_atom_sites_solution_hydrogens geom
_atom_sites_solution_primary direct
_atom_sites_solution_secondary difmap
_audit_creation_method SHELXL-97
_cell_angle_alpha 90.00
_cell_angle_beta 96.807(11)
_cell_angle_gamma 90.00
_cell_formula_units_Z 4
_cell_length_a 8.761(5)
_cell_length_b 27.114(17)
_cell_length_c 17.578(11)
_cell_measurement_reflns_used 9450
_cell_measurement_temperature 173(1)
_cell_measurement_theta_max 28.1315
_cell_measurement_theta_min 2.334
_cell_volume 4146(4)
_computing_cell_refinement 'Bruker SMART'
_computing_data_collection 'Bruker SMART'
_computing_data_reduction 'Bruker SAINT'
_computing_molecular_graphics 'Bruker SHELXTL'
_computing_publication_material 'Bruker SHELXTL'
_computing_structure_refinement 'SHELXL-97 (Sheldrick, 1997)'
_computing_structure_solution 'SHELXS-97 (Sheldrick, 1997)'
_diffrn_ambient_temperature 173(1)
_diffrn_measured_fraction_theta_full 1.000
_diffrn_measured_fraction_theta_max 0.974
_diffrn_measurement_device_type 'Bruker AXS SMART1000/P4'
_diffrn_measurement_method 'phi and omega scans'
_diffrn_radiation_monochromator graphite
_diffrn_radiation_probe x-ray
_diffrn_radiation_type MoK\a
_diffrn_radiation_wavelength 0.71073
_diffrn_reflns_av_R_equivalents 0.0583
_diffrn_reflns_av_sigmaI/netI 0.0775
_diffrn_reflns_limit_h_max 11
_diffrn_reflns_limit_h_min -10
_diffrn_reflns_limit_k_max 35
_diffrn_reflns_limit_k_min -33
_diffrn_reflns_limit_l_max 22
_diffrn_reflns_limit_l_min -22
_diffrn_reflns_number 27998
_diffrn_reflns_theta_full 25.00
_diffrn_reflns_theta_max 27.50
_diffrn_reflns_theta_min 1.39
_diffrn_source 'fine-focus sealed tube'
_diffrn_source_type K760
_diffrn_standards_decay_% 0
_diffrn_standards_interval_count 0
_diffrn_standards_interval_time 0
_diffrn_standards_number 0
_exptl_absorpt_coefficient_mu 0.356
_exptl_absorpt_correction_T_max 0.9653
_exptl_absorpt_correction_T_min 0.8562
_exptl_absorpt_correction_type multi-scan
_exptl_absorpt_process_details 'SADABS (Sheldrick, 2004)'
_exptl_crystal_colour Colourless
_exptl_crystal_density_diffrn 1.465
_exptl_crystal_description Rod
_exptl_crystal_F_000 1880
_exptl_crystal_size_max 0.45
_exptl_crystal_size_mid 0.10
_exptl_crystal_size_min 0.10
_refine_diff_density_max 0.457
_refine_diff_density_min -0.359
_refine_diff_density_rms 0.071
_refine_ls_extinction_method none
_refine_ls_goodness_of_fit_ref 1.007
_refine_ls_hydrogen_treatment constr
_refine_ls_matrix_type full
_refine_ls_number_parameters 525
_refine_ls_number_reflns 9274
_refine_ls_number_restraints 0
_refine_ls_restrained_S_all 1.007
_refine_ls_R_factor_all 0.1051
_refine_ls_R_factor_gt 0.0460
_refine_ls_shift/su_max 0.001
_refine_ls_shift/su_mean 0.000
_refine_ls_structure_factor_coef Fsqd
_refine_ls_weighting_details 'calc w=1/[\s^2^(Fo^2^)+(0.0468P)^2^+0.3580P] where P=(Fo^2^+2Fc^2^)/3'
_refine_ls_weighting_scheme calc
_refine_ls_wR_factor_gt 0.0963
_refine_ls_wR_factor_ref 0.1070
_reflns_number_gt 5674
_reflns_number_total 9274
_reflns_threshold_expression 'I > 2\s(I)'
_cod_data_source_file ja805911a_si_001_60481.cif
_cod_data_source_block nb060481
_cod_original_sg_symbol_Hall '-P 2ybc '
_cod_original_sg_symbol_H-M 'P 21/c'
_cod_database_code 4108685

loop_
_symmetry_equiv_pos_as_xyz
'x, y, z'
'-x, y+1/2, -z+1/2'
'-x, -y, -z'
'x, -y-1/2, z-1/2'

loop_
_atom_site_label
_atom_site_type_symbol
_atom_site_fract_x
_atom_site_fract_y
_atom_site_fract_z
_atom_site_U_iso_or_equiv
_atom_site_adp_type
_atom_site_occupancy
_atom_site_symmetry_multiplicity
_atom_site_calc_flag
_atom_site_refinement_flags
P1 P 0.55602(7) 0.55326(3) 0.73539(4) 0.02227(16) Uani 1 1 d .
P2 P 0.45262(7) 0.59322(3) 0.82590(4) 0.02333(16) Uani 1 1 d .
P3 P 0.27971(7) 0.62859(3) 0.73972(4) 0.02281(16) Uani 1 1 d .
P4 P 0.22118(7) 0.69045(2) 0.81307(4) 0.02027(15) Uani 1 1 d .
C1 C 0.6395(3) 0.59812(10) 0.67672(15) 0.0239(6) Uani 1 1 d .
C2 C 0.6718(3) 0.64548(10) 0.70425(15) 0.0255(6) Uani 1 1 d .
H2 H 0.6439 0.6551 0.7527 0.031 Uiso 1 1 calc R
C3 C 0.7447(3) 0.67860(11) 0.66094(16) 0.0308(7) Uani 1 1 d .
H3 H 0.7652 0.7112 0.6793 0.037 Uiso 1 1 calc R
C4 C 0.7879(3) 0.66460(11) 0.59121(17) 0.0348(7) Uani 1 1 d .
H4 H 0.8395 0.6874 0.5621 0.042 Uiso 1 1 calc R
C5 C 0.7563(3) 0.61747(12) 0.56337(17) 0.0390(8) Uani 1 1 d .
H5 H 0.7853 0.6081 0.5150 0.047 Uiso 1 1 calc R
C6 C 0.6824(3) 0.58406(11) 0.60596(16) 0.0333(7) Uani 1 1 d .
H6 H 0.6610 0.5517 0.5871 0.040 Uiso 1 1 calc R
C7 C 0.4181(3) 0.51598(10) 0.67741(15) 0.0259(6) Uani 1 1 d .
C8 C 0.3346(3) 0.53584(11) 0.61256(15) 0.0305(6) Uani 1 1 d .
H8 H 0.3607 0.5673 0.5943 0.037 Uiso 1 1 calc R
C9 C 0.2128(3) 0.50946(12) 0.57452(17) 0.0392(7) Uani 1 1 d .
H9 H 0.1556 0.5229 0.5300 0.047 Uiso 1 1 calc R
C10 C 0.1749(3) 0.46385(12) 0.60139(19) 0.0454(8) Uani 1 1 d .
H10 H 0.0908 0.4460 0.5755 0.055 Uiso 1 1 calc R
C11 C 0.2586(4) 0.44382(12) 0.66591(19) 0.0465(8) Uani 1 1 d .
H11 H 0.2326 0.4121 0.6835 0.056 Uiso 1 1 calc R
C12 C 0.3798(3) 0.46961(11) 0.70491(17) 0.0371(7) Uani 1 1 d .
H12 H 0.4361 0.4561 0.7496 0.045 Uiso 1 1 calc R
C13 C 0.7094(3) 0.51541(10) 0.77997(16) 0.0277(6) Uani 1 1 d .
C14 C 0.7601(4) 0.47596(13) 0.7382(2) 0.0488(9) Uani 1 1 d .
H14 H 0.7054 0.4665 0.6905 0.059 Uiso 1 1 calc R
C15 C 0.8918(4) 0.45097(14) 0.7679(2) 0.0625(11) Uani 1 1 d .
H15 H 0.9278 0.4242 0.7400 0.075 Uiso 1 1 calc R
C16 C 0.9710(3) 0.46418(13) 0.8366(2) 0.0538(10) Uani 1 1 d .
H16 H 1.0615 0.4468 0.8560 0.065 Uiso 1 1 calc R
C17 C 0.9197(3) 0.50249(13) 0.8776(2) 0.0497(9) Uani 1 1 d .
H17 H 0.9743 0.5113 0.9256 0.060 Uiso 1 1 calc R
C18 C 0.7886(3) 0.52863(11) 0.84962(17) 0.0363(7) Uani 1 1 d .
H18 H 0.7539 0.5553 0.8781 0.044 Uiso 1 1 calc R
C19 C 0.3638(3) 0.53968(10) 0.86872(17) 0.0346(7) Uani 1 1 d .
H19A H 0.2848 0.5254 0.8310 0.052 Uiso 1 1 calc R
H19B H 0.3168 0.5504 0.9138 0.052 Uiso 1 1 calc R
H19C H 0.4428 0.5149 0.8840 0.052 Uiso 1 1 calc R
C20 C 0.1004(3) 0.59297(11) 0.73594(17) 0.0333(7) Uani 1 1 d .
H20A H 0.0753 0.5874 0.7881 0.050 Uiso 1 1 calc R
H20B H 0.1135 0.5612 0.7110 0.050 Uiso 1 1 calc R
H20C H 0.0168 0.6114 0.7067 0.050 Uiso 1 1 calc R
C21 C 0.1092(3) 0.66874(9) 0.88573(14) 0.0205(6) Uani 1 1 d .
C22 C 0.1785(3) 0.64000(10) 0.94612(14) 0.0248(6) Uani 1 1 d .
H22 H 0.2869 0.6357 0.9525 0.030 Uiso 1 1 calc R
C23 C 0.0905(3) 0.61791(10) 0.99644(16) 0.0292(6) Uani 1 1 d .
H23 H 0.1382 0.5984 1.0374 0.035 Uiso 1 1 calc R
C24 C -0.0676(3) 0.62410(10) 0.98730(15) 0.0300(6) Uani 1 1 d .
H24 H -0.1281 0.6085 1.0217 0.036 Uiso 1 1 calc R
C25 C -0.1375(3) 0.65288(10) 0.92834(16) 0.0294(6) Uani 1 1 d .
H25 H -0.2457 0.6576 0.9231 0.035 Uiso 1 1 calc R
C26 C -0.0507(3) 0.67495(10) 0.87679(15) 0.0258(6) Uani 1 1 d .
H26 H -0.0993 0.6942 0.8357 0.031 Uiso 1 1 calc R
C27 C 0.3961(3) 0.72051(9) 0.85194(15) 0.0221(6) Uani 1 1 d .
C28 C 0.4377(3) 0.72755(10) 0.93053(16) 0.0293(6) Uani 1 1 d .
H28 H 0.3742 0.7154 0.9666 0.035 Uiso 1 1 calc R
C29 C 0.5729(3) 0.75245(11) 0.95498(17) 0.0363(7) Uani 1 1 d .
H29 H 0.6022 0.7573 1.0082 0.044 Uiso 1 1 calc R
C30 C 0.6652(3) 0.77034(11) 0.90303(17) 0.0355(7) Uani 1 1 d .
H30 H 0.7582 0.7870 0.9207 0.043 Uiso 1 1 calc R
C31 C 0.6228(3) 0.76413(11) 0.82497(17) 0.0330(7) Uani 1 1 d .
H31 H 0.6859 0.7769 0.7892 0.040 Uiso 1 1 calc R
C32 C 0.4885(3) 0.73941(10) 0.79941(16) 0.0281(6) Uani 1 1 d .
H32 H 0.4590 0.7353 0.7460 0.034 Uiso 1 1 calc R
C33 C 0.1139(3) 0.73425(9) 0.75125(14) 0.0211(6) Uani 1 1 d .
C34 C 0.0463(3) 0.77376(10) 0.78641(15) 0.0255(6) Uani 1 1 d .
H34 H 0.0523 0.7756 0.8407 0.031 Uiso 1 1 calc R
C35 C -0.0292(3) 0.80997(10) 0.74093(17) 0.0303(6) Uani 1 1 d .
H35 H -0.0775 0.8365 0.7641 0.036 Uiso 1 1 calc R
C36 C -0.0349(3) 0.80792(10) 0.66201(17) 0.0330(7) Uani 1 1 d .
H36 H -0.0876 0.8329 0.6315 0.040 Uiso 1 1 calc R
C37 C 0.0355(3) 0.76965(10) 0.62707(16) 0.0291(6) Uani 1 1 d .
H37 H 0.0328 0.7688 0.5729 0.035 Uiso 1 1 calc R
C38 C 0.1099(3) 0.73262(10) 0.67158(15) 0.0242(6) Uani 1 1 d .
H38 H 0.1579 0.7062 0.6480 0.029 Uiso 1 1 calc R
S1 S 0.87627(8) 0.34451(3) 0.52439(4) 0.03214(18) Uani 1 1 d .
S2 S 0.54665(7) 0.60148(3) 0.08729(4) 0.02950(17) Uani 1 1 d .
O1 O 1.0000(2) 0.35898(8) 0.58056(13) 0.0522(6) Uani 1 1 d .
O2 O 0.8704(2) 0.37015(8) 0.45182(12) 0.0472(6) Uani 1 1 d .
O3 O 0.8528(2) 0.29216(8) 0.51966(12) 0.0490(6) Uani 1 1 d .
O4 O 0.5508(2) 0.62072(8) 0.01069(11) 0.0397(5) Uani 1 1 d .
O5 O 0.4278(2) 0.56603(7) 0.09475(13) 0.0462(6) Uani 1 1 d .
O6 O 0.6947(2) 0.58937(8) 0.12749(12) 0.0436(6) Uani 1 1 d .
C39 C 0.7073(4) 0.36727(13) 0.56333(19) 0.0451(8) Uani 1 1 d .
C40 C 0.4886(3) 0.65432(12) 0.14126(18) 0.0392(7) Uani 1 1 d .
F1 F 0.6909(2) 0.34780(8) 0.63118(11) 0.0651(6) Uani 1 1 d .
F2 F 0.5803(2) 0.35835(9) 0.51691(13) 0.0767(7) Uani 1 1 d .
F3 F 0.7145(3) 0.41648(8) 0.57230(12) 0.0759(7) Uani 1 1 d .
F4 F 0.35166(19) 0.67155(7) 0.11249(11) 0.0596(6) Uani 1 1 d .
F5 F 0.4808(2) 0.64280(8) 0.21433(11) 0.0644(6) Uani 1 1 d .
F6 F 0.5870(2) 0.69180(7) 0.14056(12) 0.0595(5) Uani 1 1 d .

loop_
_atom_site_aniso_label
_atom_site_aniso_U_11
_atom_site_aniso_U_22
_atom_site_aniso_U_33
_atom_site_aniso_U_23
_atom_site_aniso_U_13
_atom_site_aniso_U_12
P1 0.0204(3) 0.0206(4) 0.0260(4) 0.0002(3) 0.0033(3) 0.0019(3)
P2 0.0233(3) 0.0218(4) 0.0253(4) 0.0013(3) 0.0045(3) 0.0033(3)
P3 0.0196(3) 0.0221(4) 0.0270(4) -0.0010(3) 0.0036(3) 0.0024(3)
P4 0.0181(3) 0.0205(4) 0.0224(4) 0.0008(3) 0.0030(3) 0.0011(3)
C1 0.0202(11) 0.0267(16) 0.0250(15) 0.0015(12) 0.0039(10) 0.0025(11)
C2 0.0226(12) 0.0264(16) 0.0283(15) 0.0019(12) 0.0067(11) 0.0006(11)
C3 0.0262(13) 0.0270(16) 0.0391(17) -0.0002(13) 0.0033(12) -0.0014(12)
C4 0.0227(13) 0.044(2) 0.0373(18) 0.0099(15) 0.0015(12) -0.0044(13)
C5 0.0372(15) 0.053(2) 0.0293(17) -0.0012(15) 0.0119(13) -0.0123(15)
C6 0.0318(14) 0.0338(18) 0.0353(17) -0.0054(13) 0.0079(13) -0.0066(13)
C7 0.0267(13) 0.0236(16) 0.0277(15) -0.0020(12) 0.0051(11) -0.0026(11)
C8 0.0312(14) 0.0291(17) 0.0316(16) -0.0004(13) 0.0053(12) -0.0015(12)
C9 0.0368(15) 0.045(2) 0.0342(18) -0.0009(15) -0.0031(13) -0.0047(14)
C10 0.0396(16) 0.047(2) 0.049(2) -0.0110(17) 0.0038(15) -0.0161(16)
C11 0.0549(19) 0.0314(19) 0.054(2) -0.0029(16) 0.0092(17) -0.0210(15)
C12 0.0445(16) 0.0290(18) 0.0382(18) 0.0016(14) 0.0066(14) -0.0056(14)
C13 0.0204(12) 0.0278(16) 0.0357(17) 0.0062(13) 0.0066(11) 0.0030(11)
C14 0.0482(18) 0.049(2) 0.050(2) -0.0022(17) 0.0094(16) 0.0243(16)
C15 0.059(2) 0.057(3) 0.075(3) 0.010(2) 0.024(2) 0.0345(19)
C16 0.0277(15) 0.048(2) 0.087(3) 0.032(2) 0.0102(18) 0.0129(15)
C17 0.0326(15) 0.051(2) 0.062(2) 0.0223(19) -0.0107(16) -0.0027(16)
C18 0.0325(14) 0.0309(18) 0.0447(19) 0.0039(14) 0.0013(13) 0.0012(13)
C19 0.0382(15) 0.0269(17) 0.0419(18) 0.0099(14) 0.0179(13) 0.0028(13)
C20 0.0230(12) 0.0340(18) 0.0428(18) -0.0072(14) 0.0028(12) -0.0023(12)
C21 0.0214(12) 0.0197(14) 0.0213(14) -0.0036(11) 0.0066(10) -0.0017(10)
C22 0.0232(12) 0.0247(15) 0.0267(15) 0.0028(12) 0.0046(11) 0.0001(11)
C23 0.0316(14) 0.0297(17) 0.0261(15) 0.0030(12) 0.0029(12) -0.0015(12)
C24 0.0318(13) 0.0323(17) 0.0275(16) -0.0028(13) 0.0106(12) -0.0086(12)
C25 0.0211(12) 0.0333(17) 0.0351(17) -0.0029(13) 0.0088(12) -0.0019(12)
C26 0.0205(12) 0.0275(16) 0.0297(15) 0.0012(12) 0.0034(11) 0.0012(11)
C27 0.0177(11) 0.0203(15) 0.0283(15) 0.0013(11) 0.0026(11) 0.0001(10)
C28 0.0285(13) 0.0272(16) 0.0317(17) 0.0009(13) 0.0024(12) -0.0010(12)
C29 0.0355(15) 0.0380(19) 0.0335(18) -0.0001(14) -0.0032(13) -0.0055(14)
C30 0.0229(13) 0.0352(18) 0.046(2) -0.0027(15) -0.0043(13) -0.0065(12)
C31 0.0247(13) 0.0358(18) 0.0398(18) 0.0018(14) 0.0090(12) -0.0047(12)
C32 0.0259(12) 0.0298(16) 0.0286(16) 0.0017(12) 0.0028(11) 0.0006(12)
C33 0.0189(11) 0.0183(14) 0.0264(15) 0.0028(11) 0.0035(10) -0.0002(10)
C34 0.0248(12) 0.0250(16) 0.0272(15) -0.0012(12) 0.0055(11) 0.0004(11)
C35 0.0260(13) 0.0223(16) 0.0437(18) 0.0041(13) 0.0088(12) 0.0027(12)
C36 0.0291(13) 0.0261(17) 0.0432(19) 0.0127(14) 0.0023(13) 0.0021(12)
C37 0.0302(13) 0.0335(18) 0.0233(15) 0.0061(13) 0.0016(12) -0.0020(12)
C38 0.0201(11) 0.0243(16) 0.0287(15) 0.0015(12) 0.0051(11) -0.0006(11)
S1 0.0310(3) 0.0348(5) 0.0313(4) 0.0037(3) 0.0066(3) -0.0011(3)
S2 0.0216(3) 0.0304(4) 0.0371(4) 0.0064(3) 0.0064(3) 0.0039(3)
O1 0.0423(12) 0.0619(16) 0.0489(14) 0.0140(12) -0.0094(10) -0.0179(11)
O2 0.0486(12) 0.0577(16) 0.0375(13) 0.0148(11) 0.0148(10) 0.0130(11)
O3 0.0641(14) 0.0333(13) 0.0513(15) -0.0040(11) 0.0142(12) -0.0004(11)
O4 0.0370(10) 0.0506(14) 0.0321(12) 0.0090(10) 0.0066(9) 0.0081(10)
O5 0.0357(11) 0.0335(13) 0.0719(16) 0.0032(11) 0.0172(11) -0.0051(9)
O6 0.0279(10) 0.0538(15) 0.0491(14) 0.0169(11) 0.0048(9) 0.0113(10)
C39 0.0468(18) 0.046(2) 0.045(2) 0.0058(17) 0.0169(16) 0.0077(16)
C40 0.0380(16) 0.041(2) 0.0382(19) 0.0003(15) 0.0010(14) 0.0003(15)
F1 0.0708(13) 0.0765(16) 0.0547(13) 0.0241(11) 0.0357(11) 0.0209(11)
F2 0.0330(10) 0.108(2) 0.0883(17) 0.0275(14) 0.0028(10) 0.0083(11)
F3 0.1205(18) 0.0431(14) 0.0738(15) 0.0005(11) 0.0516(14) 0.0234(13)
F4 0.0387(9) 0.0625(14) 0.0751(14) -0.0206(11) -0.0035(9) 0.0248(9)
F5 0.0871(15) 0.0704(15) 0.0381(12) -0.0008(10) 0.0181(11) 0.0045(12)
F6 0.0615(12) 0.0423(12) 0.0731(15) -0.0080(10) 0.0012(10) -0.0138(10)

loop_
_atom_type_symbol
_atom_type_description
_atom_type_scat_dispersion_real
_atom_type_scat_dispersion_imag
_atom_type_scat_source
C C 0.0033 0.0016 'International Tables Vol C Tables 4.2.6.8 and 6.1.1.4'
H H 0.0000 0.0000 'International Tables Vol C Tables 4.2.6.8 and 6.1.1.4'
O O 0.0106 0.0060 'International Tables Vol C Tables 4.2.6.8 and 6.1.1.4'
F F 0.0171 0.0103 'International Tables Vol C Tables 4.2.6.8 and 6.1.1.4'
P P 0.1023 0.0942 'International Tables Vol C Tables 4.2.6.8 and 6.1.1.4'
S S 0.1246 0.1234 'International Tables Vol C Tables 4.2.6.8 and 6.1.1.4'

loop_
_geom_angle_atom_site_label_1
_geom_angle_atom_site_label_2
_geom_angle_atom_site_label_3
_geom_angle
C13 P1 C7 110.13(13)
C13 P1 C1 107.55(12)
C7 P1 C1 110.23(13)
C13 P1 P2 108.43(10)
C7 P1 P2 112.30(9)
C1 P1 P2 108.06(10)
C19 P2 P1 97.85(10)
C19 P2 P3 109.26(10)
P1 P2 P3 91.45(5)
C20 P3 P4 99.39(10)
C20 P3 P2 107.91(10)
P4 P3 P2 96.66(5)
C27 P4 C33 106.94(12)
C27 P4 C21 112.99(12)
C33 P4 C21 110.80(12)
C27 P4 P3 108.61(9)
C33 P4 P3 106.81(10)
C21 P4 P3 110.44(9)
C2 C1 C6 119.9(2)
C2 C1 P1 120.2(2)
C6 C1 P1 119.7(2)
C3 C2 C1 119.8(3)
C3 C2 H2 120.1
C1 C2 H2 120.1
C4 C3 C2 120.3(3)
C4 C3 H3 119.9
C2 C3 H3 119.9
C3 C4 C5 120.3(3)
C3 C4 H4 119.9
C5 C4 H4 119.9
C6 C5 C4 120.0(3)
C6 C5 H5 120.0
C4 C5 H5 120.0
C5 C6 C1 119.8(3)
C5 C6 H6 120.1
C1 C6 H6 120.1
C8 C7 C12 120.4(2)
C8 C7 P1 120.1(2)
C12 C7 P1 118.8(2)
C7 C8 C9 119.7(3)
C7 C8 H8 120.1
C9 C8 H8 120.1
C10 C9 C8 120.0(3)
C10 C9 H9 120.0
C8 C9 H9 120.0
C9 C10 C11 120.4(3)
C9 C10 H10 119.8
C11 C10 H10 119.8
C12 C11 C10 120.5(3)
C12 C11 H11 119.7
C10 C11 H11 119.7
C11 C12 C7 118.9(3)
C11 C12 H12 120.5
C7 C12 H12 120.5
C18 C13 C14 120.4(3)
C18 C13 P1 120.7(2)
C14 C13 P1 118.4(2)
C15 C14 C13 118.6(3)
C15 C14 H14 120.7
C13 C14 H14 120.7
C16 C15 C14 121.1(3)
C16 C15 H15 119.4
C14 C15 H15 119.4
C15 C16 C17 120.0(3)
C15 C16 H16 120.0
C17 C16 H16 120.0
C16 C17 C18 120.7(3)
C16 C17 H17 119.7
C18 C17 H17 119.7
C13 C18 C17 119.3(3)
C13 C18 H18 120.4
C17 C18 H18 120.4
P2 C19 H19A 109.5
P2 C19 H19B 109.5
H19A C19 H19B 109.5
P2 C19 H19C 109.5
H19A C19 H19C 109.5
H19B C19 H19C 109.5
P3 C20 H20A 109.5
P3 C20 H20B 109.5
H20A C20 H20B 109.5
P3 C20 H20C 109.5
H20A C20 H20C 109.5
H20B C20 H20C 109.5
C22 C21 C26 119.4(2)
C22 C21 P4 119.84(18)
C26 C21 P4 120.2(2)
C23 C22 C21 120.3(2)
C23 C22 H22 119.8
C21 C22 H22 119.8
C22 C23 C24 120.1(3)
C22 C23 H23 120.0
C24 C23 H23 120.0
C25 C24 C23 120.3(3)
C25 C24 H24 119.9
C23 C24 H24 119.9
C24 C25 C26 120.4(2)
C24 C25 H25 119.8
C26 C25 H25 119.8
C25 C26 C21 119.6(2)
C25 C26 H26 120.2
C21 C26 H26 120.2
C32 C27 C28 120.0(2)
C32 C27 P4 116.7(2)
C28 C27 P4 123.20(19)
C29 C28 C27 119.0(3)
C29 C28 H28 120.5
C27 C28 H28 120.5
C30 C29 C28 120.9(3)
C30 C29 H29 119.6
C28 C29 H29 119.6
C29 C30 C31 120.2(3)
C29 C30 H30 119.9
C31 C30 H30 119.9
C32 C31 C30 119.9(3)
C32 C31 H31 120.1
C30 C31 H31 120.1
C31 C32 C27 120.1(3)
C31 C32 H32 120.0
C27 C32 H32 120.0
C38 C33 C34 120.3(2)
C38 C33 P4 122.27(19)
C34 C33 P4 117.1(2)
C35 C34 C33 119.0(3)
C35 C34 H34 120.5
C33 C34 H34 120.5
C36 C35 C34 120.6(3)
C36 C35 H35 119.7
C34 C35 H35 119.7
C35 C36 C37 120.6(3)
C35 C36 H36 119.7
C37 C36 H36 119.7
C38 C37 C36 119.7(3)
C38 C37 H37 120.1
C36 C37 H37 120.1
C37 C38 C33 119.8(2)
C37 C38 H38 120.1
C33 C38 H38 120.1
O1 S1 O3 113.74(13)
O1 S1 O2 114.90(14)
O3 S1 O2 115.71(14)
O1 S1 C39 103.40(16)
O3 S1 C39 103.92(15)
O2 S1 C39 102.93(14)
O5 S2 O6 115.08(13)
O5 S2 O4 115.14(13)
O6 S2 O4 114.70(12)
O5 S2 C40 103.20(14)
O6 S2 C40 102.39(14)
O4 S2 C40 103.89(14)
F2 C39 F1 108.0(3)
F2 C39 F3 106.2(3)
F1 C39 F3 107.3(3)
F2 C39 S1 111.7(2)
F1 C39 S1 112.6(2)
F3 C39 S1 110.7(2)
F4 C40 F5 107.6(2)
F4 C40 F6 106.5(3)
F5 C40 F6 107.2(2)
F4 C40 S2 111.9(2)
F5 C40 S2 111.5(2)
F6 C40 S2 111.9(2)

loop_
_geom_bond_atom_site_label_1
_geom_bond_atom_site_label_2
_geom_bond_distance
P1 C13 1.796(3)
P1 C7 1.797(3)
P1 C1 1.805(3)
P1 P2 2.2061(13)
P2 C19 1.849(3)
P2 P3 2.2284(12)
P3 C20 1.839(3)
P3 P4 2.2125(13)
P4 C27 1.798(3)
P4 C33 1.798(3)
P4 C21 1.799(3)
C1 C2 1.389(4)
C1 C6 1.395(4)
C2 C3 1.382(4)
C2 H2 0.9500
C3 C4 1.378(4)
C3 H3 0.9500
C4 C5 1.385(4)
C4 H4 0.9500
C5 C6 1.384(4)
C5 H5 0.9500
C6 H6 0.9500
C7 C8 1.388(4)
C7 C12 1.402(4)
C8 C9 1.389(4)
C8 H8 0.9500
C9 C10 1.378(4)
C9 H9 0.9500
C10 C11 1.387(4)
C10 H10 0.9500
C11 C12 1.383(4)
C11 H11 0.9500
C12 H12 0.9500
C13 C18 1.381(4)
C13 C14 1.399(4)
C14 C15 1.386(4)
C14 H14 0.9500
C15 C16 1.368(5)
C15 H15 0.9500
C16 C17 1.369(5)
C16 H16 0.9500
C17 C18 1.389(4)
C17 H17 0.9500
C18 H18 0.9500
C19 H19A 0.9800
C19 H19B 0.9800
C19 H19C 0.9800
C20 H20A 0.9800
C20 H20B 0.9800
C20 H20C 0.9800
C21 C22 1.396(3)
C21 C26 1.401(3)
C22 C23 1.377(4)
C22 H22 0.9500
C23 C24 1.385(4)
C23 H23 0.9500
C24 C25 1.381(4)
C24 H24 0.9500
C25 C26 1.386(4)
C25 H25 0.9500
C26 H26 0.9500
C27 C32 1.395(4)
C27 C28 1.399(4)
C28 C29 1.386(4)
C28 H28 0.9500
C29 C30 1.378(4)
C29 H29 0.9500
C30 C31 1.389(4)
C30 H30 0.9500
C31 C32 1.382(4)
C31 H31 0.9500
C32 H32 0.9500
C33 C38 1.397(4)
C33 C34 1.402(4)
C34 C35 1.384(4)
C34 H34 0.9500
C35 C36 1.383(4)
C35 H35 0.9500
C36 C37 1.387(4)
C36 H36 0.9500
C37 C38 1.387(4)
C37 H37 0.9500
C38 H38 0.9500
S1 O1 1.432(2)
S1 O3 1.435(2)
S1 O2 1.448(2)
S1 C39 1.812(3)
S2 O5 1.435(2)
S2 O6 1.440(2)
S2 O4 1.448(2)
S2 C40 1.824(3)
C39 F2 1.321(4)
C39 F1 1.328(4)
C39 F3 1.344(4)
C40 F4 1.330(3)
C40 F5 1.331(3)
C40 F6 1.334(3)
